data_2218782
loop_
_publ_author_name
'Shang, Pei-Hua'
'Cheng, Chang-Mei'
'Yang, Yong-Chong'
'Wang, Ru-Ji'
'Zhao, Yu-Fen'

_publ_section_title
;
 <i>N</i>-(4-Chlorophenyl)-2-deoxy-\a-<small>L</small>-ribopyranosylamine
;
_journal_coeditor_code PK2090
_journal_issue 7
_journal_name_full 'Acta Crystallographica Section E'
_journal_page_first o1317
_journal_paper_doi 10.1107/S1600536808011616
_journal_volume 64
_journal_year 2008
_chemical_formula_iupac 'C11 H14 Cl N O3'
_chemical_formula_moiety 'C11 H14 Cl N O3'
_chemical_formula_sum 'C11 H14 Cl N O3'
_chemical_formula_weight 243.68
_chemical_name_systematic
;
<i>N</i>-(4-Chlorophenyl)-2-deoxy-\a-L-ribopyranosylamine
;
_space_group_IT_number 19
_symmetry_cell_setting orthorhombic
_symmetry_space_group_name_Hall 'P 2ac 2ab'
_symmetry_space_group_name_H-M 'P 21 21 21'
_atom_sites_solution_hydrogens geom
_atom_sites_solution_primary direct
_atom_sites_solution_secondary difmap
_cell_angle_alpha 90.00
_cell_angle_beta 90.00
_cell_angle_gamma 90.00
_cell_formula_units_Z 4
_cell_length_a 6.5305(8)
_cell_length_b 7.9857(9)
_cell_length_c 22.496(3)
_cell_measurement_reflns_used 37
_cell_measurement_temperature 295(2)
_cell_measurement_theta_max 12.50
_cell_measurement_theta_min 4.86
_cell_volume 1173.2(3)
_computing_cell_refinement 'XSCANS (Bruker, 1997)'
_computing_data_collection 'XSCANS (Bruker, 1997)'
_computing_data_reduction 'XSCANS (Bruker, 1997)'
_computing_molecular_graphics 'SHELXTL (Sheldrick, 2008)'
_computing_publication_material 'SHELXTL (Sheldrick, 2008)'
_computing_structure_refinement 'SHELXTL (Sheldrick, 2008)'
_computing_structure_solution 'SHELXTL (Sheldrick, 2008)'
_diffrn_ambient_temperature 295(2)
_diffrn_measured_fraction_theta_full 0.999
_diffrn_measured_fraction_theta_max 0.999
_diffrn_measurement_device_type 'Bruker P4'
_diffrn_measurement_method \w
_diffrn_radiation_monochromator graphite
_diffrn_radiation_source 'fine-focus sealed tube'
_diffrn_radiation_type MoK\a
_diffrn_radiation_wavelength 0.71073
_diffrn_reflns_av_R_equivalents 0.0255
_diffrn_reflns_av_sigmaI/netI 0.0453
_diffrn_reflns_limit_h_max 7
_diffrn_reflns_limit_h_min -7
_diffrn_reflns_limit_k_max 9
_diffrn_reflns_limit_k_min -9
_diffrn_reflns_limit_l_max 27
_diffrn_reflns_limit_l_min -27
_diffrn_reflns_number 2581
_diffrn_reflns_theta_full 25.47
_diffrn_reflns_theta_max 25.47
_diffrn_reflns_theta_min 2.71
_diffrn_standards_decay_% 0
_diffrn_standards_interval_count 97
_diffrn_standards_number 3
_exptl_absorpt_coefficient_mu 0.317
_exptl_absorpt_correction_type none
_exptl_crystal_colour colorless
_exptl_crystal_density_diffrn 1.380
_exptl_crystal_density_method 'not measured'
_exptl_crystal_description prism
_exptl_crystal_F_000 512
_exptl_crystal_size_max 0.4
_exptl_crystal_size_mid 0.2
_exptl_crystal_size_min 0.1
_refine_diff_density_max 0.150
_refine_diff_density_min -0.171
_refine_ls_abs_structure_details 'Flack (1983), 880 Friedel pairs'
_refine_ls_abs_structure_Flack 0.09(11)
_refine_ls_extinction_method none
_refine_ls_goodness_of_fit_ref 1.026
_refine_ls_hydrogen_treatment constr
_refine_ls_matrix_type full
_refine_ls_number_parameters 147
_refine_ls_number_reflns 2172
_refine_ls_number_restraints 0
_refine_ls_restrained_S_all 1.026
_refine_ls_R_factor_all 0.0520
_refine_ls_R_factor_gt 0.0369
_refine_ls_shift/su_max 0.000
_refine_ls_shift/su_mean 0.000
_refine_ls_structure_factor_coef Fsqd
_refine_ls_weighting_details 'calc w=1/[\s^2^(Fo^2^)+(0.005P)^2^+0.4P] where P=(Fo^2^+2Fc^2^)/3'
_refine_ls_weighting_scheme calc
_refine_ls_wR_factor_gt 0.0756
_refine_ls_wR_factor_ref 0.0838
_reflns_number_gt 1690
_reflns_number_total 2172
_reflns_threshold_expression I>2\s(I)
_cod_data_source_file pk2090.cif
_cod_data_source_block I
_cod_depositor_comments
;
The following automatic conversions were performed:
'_symmetry_cell_setting' value 'Orthorhombic' changed to 'orthorhombic'
according to '/home/saulius/struct/CIF-dictionaries/cif_core.dic'
dictionary named 'cif_core.dic' version 2.4.1 from 2010-06-29.

Automatic conversion script
Id: cif_fix_enum 1527 2010-12-29 10:47:43Z saulius 

The following automatic conversions were performed:

'_symmetry_cell_setting' value 'Orthorhombic' changed to
'orthorhombic' according to
/home/saulius/struct/CIF-dictionaries/cif_core.dic dictionary named
'cif_core.dic' version 2.4.1 from 2010-06-29.

Automatic conversion script
Id: cif_fix_values 1715 2011-07-08 13:25:40Z adriana 
;
_cod_database_code 2218782
_cod_database_fobs_code 2218782

loop_
_symmetry_equiv_pos_as_xyz
'x, y, z'
'-x+1/2, -y, z+1/2'
'-x, y+1/2, -z+1/2'
'x+1/2, -y+1/2, -z'

loop_
_atom_site_type_symbol
_atom_site_label
_atom_site_fract_x
_atom_site_fract_y
_atom_site_fract_z
_atom_site_U_iso_or_equiv
_atom_site_adp_type
_atom_site_calc_flag
_atom_site_refinement_flags
_atom_site_occupancy
Cl Cl1 0.01956(18) -0.12260(10) 0.00675(4) 0.0884(3) Uani d . 1
O O1 0.3998(2) 0.56562(19) 0.16726(7) 0.0425(4) Uani d . 1
O O2 0.2117(3) 1.0211(2) 0.23361(8) 0.0482(5) Uani d . 1
H H2C 0.2839 1.1049 0.2316 0.058 Uiso calc R 1
O O3 0.5280(3) 0.7894(2) 0.25924(7) 0.0477(4) Uani d . 1
H H3B 0.5420 0.8705 0.2812 0.057 Uiso calc R 1
N N1 0.0604(3) 0.4754(3) 0.16049(9) 0.0495(6) Uani d . 1
H H1B -0.0305 0.4823 0.1916 0.059 Uiso d R 1
C C1 0.1909(4) 0.6147(3) 0.15314(11) 0.0412(6) Uani d . 1
H H1A 0.1850 0.6517 0.1116 0.049 Uiso calc R 1
C C2 0.1280(4) 0.7577(3) 0.19294(12) 0.0457(6) Uani d . 1
H H2A 0.1197 0.7179 0.2336 0.055 Uiso calc R 1
H H2B -0.0071 0.7960 0.1813 0.055 Uiso calc R 1
C C3 0.2759(4) 0.9032(3) 0.19013(10) 0.0392(6) Uani d . 1
H H3A 0.2653 0.9554 0.1508 0.047 Uiso calc R 1
C C4 0.4948(4) 0.8459(3) 0.19940(10) 0.0412(6) Uani d . 1
H H4A 0.5884 0.9386 0.1906 0.049 Uiso calc R 1
C C5 0.5384(4) 0.7017(3) 0.15789(11) 0.0451(6) Uani d . 1
H H5A 0.5270 0.7400 0.1171 0.054 Uiso calc R 1
H H5B 0.6776 0.6631 0.1641 0.054 Uiso calc R 1
C C6 0.0505(4) 0.3402(3) 0.12239(11) 0.0450(6) Uani d . 1
C C7 0.2014(5) 0.3069(4) 0.08000(12) 0.0549(7) Uani d . 1
H H7A 0.3118 0.3797 0.0761 0.066 Uiso calc R 1
C C8 0.1893(5) 0.1674(4) 0.04379(12) 0.0591(8) Uani d . 1
H H8A 0.2906 0.1472 0.0156 0.071 Uiso calc R 1
C C9 0.0287(6) 0.0594(3) 0.04936(11) 0.0567(8) Uani d . 1
C C10 -0.1245(5) 0.0904(4) 0.08970(12) 0.0580(8) Uani d . 1
H H10A -0.2348 0.0172 0.0928 0.070 Uiso calc R 1
C C11 -0.1145(5) 0.2305(3) 0.12566(12) 0.0527(7) Uani d . 1
H H11A -0.2198 0.2518 0.1525 0.063 Uiso calc R 1

loop_
_atom_site_aniso_label
_atom_site_aniso_U_11
_atom_site_aniso_U_22
_atom_site_aniso_U_33
_atom_site_aniso_U_12
_atom_site_aniso_U_13
_atom_site_aniso_U_23
Cl1 0.1371(9) 0.0575(4) 0.0707(5) 0.0048(6) -0.0236(6) -0.0194(4)
O1 0.0405(9) 0.0404(9) 0.0464(9) -0.0016(8) -0.0010(8) -0.0021(8)
O2 0.0471(11) 0.0378(10) 0.0595(10) -0.0028(9) 0.0080(9) -0.0056(9)
O3 0.0561(11) 0.0442(9) 0.0429(9) 0.0035(10) -0.0106(9) -0.0058(8)
N1 0.0488(13) 0.0482(12) 0.0515(12) -0.0157(11) 0.0108(11) -0.0106(11)
C1 0.0396(13) 0.0424(13) 0.0417(13) -0.0043(12) -0.0045(11) 0.0018(12)
C2 0.0380(14) 0.0423(14) 0.0568(15) -0.0025(11) -0.0008(12) -0.0025(13)
C3 0.0419(14) 0.0359(13) 0.0399(12) 0.0022(11) -0.0002(11) 0.0037(11)
C4 0.0392(14) 0.0423(13) 0.0422(12) -0.0042(12) 0.0011(11) 0.0017(10)
C5 0.0415(14) 0.0480(13) 0.0457(13) -0.0077(13) 0.0025(12) -0.0025(12)
C6 0.0501(15) 0.0422(13) 0.0427(13) -0.0043(13) -0.0031(12) 0.0007(11)
C7 0.0566(17) 0.0569(17) 0.0513(15) -0.0107(16) 0.0078(15) -0.0060(14)
C8 0.073(2) 0.0582(18) 0.0464(15) 0.0010(18) 0.0044(15) -0.0038(14)
C9 0.085(2) 0.0446(14) 0.0408(13) 0.0014(17) -0.0127(16) -0.0011(12)
C10 0.0685(19) 0.0525(17) 0.0529(16) -0.0179(16) -0.0067(15) 0.0033(15)
C11 0.0533(16) 0.0551(17) 0.0497(15) -0.0173(15) 0.0028(14) -0.0034(14)

loop_
_atom_type_symbol
_atom_type_description
_atom_type_scat_dispersion_real
_atom_type_scat_dispersion_imag
_atom_type_scat_source
C C 0.0033 0.0016 'International Tables Vol C Tables 4.2.6.8 and 6.1.1.4'
H H 0.0000 0.0000 'International Tables Vol C Tables 4.2.6.8 and 6.1.1.4'
N N 0.0061 0.0033 'International Tables Vol C Tables 4.2.6.8 and 6.1.1.4'
O O 0.0106 0.0060 'International Tables Vol C Tables 4.2.6.8 and 6.1.1.4'
Cl Cl 0.1484 0.1585 'International Tables Vol C Tables 4.2.6.8 and 6.1.1.4'

loop_
_geom_angle_atom_site_label_1
_geom_angle_atom_site_label_2
_geom_angle_atom_site_label_3
_geom_angle
C5 O1 C1 110.91(18)
C3 O2 H2C 109.5
C4 O3 H3B 109.5
C6 N1 C1 124.9(2)
C6 N1 H1B 119.3
C1 N1 H1B 115.6
N1 C1 O1 109.19(19)
N1 C1 C2 111.3(2)
O1 C1 C2 109.23(19)
N1 C1 H1A 109.0
O1 C1 H1A 109.0
C2 C1 H1A 109.0
C1 C2 C3 112.6(2)
C1 C2 H2A 109.1
C3 C2 H2A 109.1
C1 C2 H2B 109.1
C3 C2 H2B 109.1
H2A C2 H2B 107.8
O2 C3 C2 107.00(19)
O2 C3 C4 112.6(2)
C2 C3 C4 111.4(2)
O2 C3 H3A 108.6
C2 C3 H3A 108.6
C4 C3 H3A 108.6
O3 C4 C5 108.14(19)
O3 C4 C3 111.5(2)
C5 C4 C3 108.8(2)
O3 C4 H4A 109.4
C5 C4 H4A 109.4
C3 C4 H4A 109.4
O1 C5 C4 111.7(2)
O1 C5 H5A 109.3
C4 C5 H5A 109.3
O1 C5 H5B 109.3
C4 C5 H5B 109.3
H5A C5 H5B 107.9
N1 C6 C11 119.7(2)
N1 C6 C7 122.7(2)
C11 C6 C7 117.6(2)
C8 C7 C6 121.0(3)
C8 C7 H7A 119.5
C6 C7 H7A 119.5
C9 C8 C7 120.0(3)
C9 C8 H8A 120.0
C7 C8 H8A 120.0
C8 C9 C10 120.5(3)
C8 C9 Cl1 120.2(2)
C10 C9 Cl1 119.3(2)
C9 C10 C11 119.9(3)
C9 C10 H10A 120.1
C11 C10 H10A 120.1
C10 C11 C6 121.0(3)
C10 C11 H11A 119.5
C6 C11 H11A 119.5

loop_
_geom_bond_atom_site_label_1
_geom_bond_atom_site_label_2
_geom_bond_distance
Cl1 C9 1.742(3)
O1 C5 1.430(3)
O1 C1 1.454(3)
O2 C3 1.421(3)
O2 H2C 0.8200
O3 C4 1.436(3)
O3 H3B 0.8200
N1 C6 1.380(3)
N1 C1 1.411(3)
N1 H1B 0.9195
C1 C2 1.508(3)
C1 H1A 0.9800
C2 C3 1.512(3)
C2 H2A 0.9700
C2 H2B 0.9700
C3 C4 1.515(3)
C3 H3A 0.9800
C4 C5 1.510(3)
C4 H4A 0.9800
C5 H5A 0.9700
C5 H5B 0.9700
C6 C11 1.391(4)
C6 C7 1.397(4)
C7 C8 1.382(4)
C7 H7A 0.9300
C8 C9 1.364(4)
C8 H8A 0.9300
C9 C10 1.373(4)
C10 C11 1.382(4)
C10 H10A 0.9300
C11 H11A 0.9300

loop_
_geom_hbond_atom_site_label_D
_geom_hbond_atom_site_label_H
_geom_hbond_atom_site_label_A
_geom_hbond_site_symmetry_A
_geom_hbond_distance_DH
_geom_hbond_distance_HA
_geom_hbond_distance_DA
_geom_hbond_angle_DHA
O2 H2C O3 3_655 0.82 1.93 2.739(2) 169.6
O3 H3B O1 3_655 0.82 1.98 2.797(2) 175.2
N1 H1B O2 3_545 0.92 2.08 2.994(3) 172.7

loop_
_cod_related_entry_id
_cod_related_entry_database
_cod_related_entry_code
1 ChemSpider 24739970
